data_4078754
loop_
_publ_author_name
'Herrmann, Christoph'
'Salas, Paloma F.'
'Patrick, Brian O.'
'Kock, Carmen de'
'Smith, Peter J.'
'Adam, Michael J.'
'Orvig, Chris'

_publ_section_title
;
 Modular Synthesis of 1,2- and 1,1&#x2032;-Disubstituted Ferrocenyl
 Carbohydrate Chloroquine and Mefloquine Conjugates as Potential
 Antimalarial Agents
;
_journal_issue 16
_journal_name_full Organometallics
_journal_page_first 5748
_journal_paper_doi 10.1021/om300392q
_journal_volume 31
_journal_year 2012
_chemical_formula_sum 'C45 H39 Cl2 Fe2 N2 O4'
_chemical_formula_weight 854.38
_chemical_name_systematic
;
 ?
;
_space_group_IT_number 18
_symmetry_cell_setting orthorhombic
_symmetry_space_group_name_Hall 'P 2 2ab'
_symmetry_space_group_name_H-M 'P 21 21 2'
_atom_sites_solution_hydrogens geom
_atom_sites_solution_primary direct
_atom_sites_solution_secondary difmap
_audit_creation_method SHELXL-97
_cell_angle_alpha 90.00
_cell_angle_beta 90.00
_cell_angle_gamma 90.00
_cell_formula_units_Z 4
_cell_length_a 22.5656(19)
_cell_length_b 22.671(2)
_cell_length_c 7.5829(7)
_cell_measurement_reflns_used 9847
_cell_measurement_temperature 90.0(1)
_cell_measurement_theta_max 25.96
_cell_measurement_theta_min 2.55
_cell_volume 3879.3(6)
_computing_structure_refinement 'SHELXL-97 (Sheldrick, 2008)'
_diffrn_ambient_temperature 90.0(1)
_diffrn_measured_fraction_theta_full 0.999
_diffrn_measured_fraction_theta_max 0.999
_diffrn_measurement_device_type 'Bruker APEX DUO'
_diffrn_measurement_method 'area detector'
_diffrn_radiation_monochromator graphite
_diffrn_radiation_source 'fine-focus sealed tube'
_diffrn_radiation_type MoK\a
_diffrn_radiation_wavelength 0.71073
_diffrn_reflns_av_R_equivalents 0.0587
_diffrn_reflns_av_sigmaI/netI 0.0386
_diffrn_reflns_limit_h_max 27
_diffrn_reflns_limit_h_min -27
_diffrn_reflns_limit_k_max 27
_diffrn_reflns_limit_k_min -27
_diffrn_reflns_limit_l_max 9
_diffrn_reflns_limit_l_min -9
_diffrn_reflns_number 44158
_diffrn_reflns_theta_full 26.01
_diffrn_reflns_theta_max 26.01
_diffrn_reflns_theta_min 1.80
_exptl_absorpt_coefficient_mu 0.933
_exptl_absorpt_correction_T_max 0.954
_exptl_absorpt_correction_T_min 0.904
_exptl_absorpt_correction_type multi-scan
_exptl_crystal_colour red
_exptl_crystal_density_diffrn 1.463
_exptl_crystal_density_method 'not measured'
_exptl_crystal_description plate
_exptl_crystal_F_000 1764
_exptl_crystal_size_max 0.24
_exptl_crystal_size_mid 0.12
_exptl_crystal_size_min 0.05
_refine_diff_density_max 0.538
_refine_diff_density_min -0.331
_refine_diff_density_rms 0.060
_refine_ls_abs_structure_details 'Flack H D (1983), Acta Cryst. A39, 876-881'
_refine_ls_abs_structure_Flack -0.011(14)
_refine_ls_extinction_method none
_refine_ls_goodness_of_fit_ref 1.050
_refine_ls_hydrogen_treatment constr
_refine_ls_matrix_type full
_refine_ls_number_parameters 484
_refine_ls_number_reflns 7650
_refine_ls_number_restraints 20
_refine_ls_restrained_S_all 1.060
_refine_ls_R_factor_all 0.0437
_refine_ls_R_factor_gt 0.0355
_refine_ls_shift/su_max 0.070
_refine_ls_shift/su_mean 0.003
_refine_ls_structure_factor_coef Fsqd
_refine_ls_weighting_details 'calc w=1/[\s^2^(Fo^2^)+(0.0439P)^2^+1.6156P] where P=(Fo^2^+2Fc^2^)/3'
_refine_ls_weighting_scheme calc
_refine_ls_wR_factor_gt 0.0821
_refine_ls_wR_factor_ref 0.0856
_reflns_number_gt 6847
_reflns_number_total 7650
_reflns_threshold_expression >2\s(I)
_cod_data_source_file om300392q_si_002.cif
_cod_data_source_block co377
_cod_depositor_comments 'Adding full bibliography for 4078752--4078756.cif.'
_cod_original_sg_symbol_H-M P21212
_cod_database_code 4078754

loop_
_symmetry_equiv_pos_as_xyz
'x, y, z'
'x+1/2, -y+1/2, -z'
'-x+1/2, y+1/2, -z'
'-x, -y, z'

loop_
_atom_site_label
_atom_site_type_symbol
_atom_site_fract_x
_atom_site_fract_y
_atom_site_fract_z
_atom_site_U_iso_or_equiv
_atom_site_adp_type
_atom_site_occupancy
_atom_site_symmetry_multiplicity
_atom_site_calc_flag
_atom_site_refinement_flags
_atom_site_disorder_assembly
_atom_site_disorder_group
C1 C 0.22085(13) 0.43473(12) -0.0087(5) 0.0214(6) Uani 1 1 d . . .
C2 C 0.22736(13) 0.46305(13) -0.1789(4) 0.0203(6) Uani 1 1 d . . .
C3 C 0.26073(13) 0.51551(14) -0.1469(4) 0.0214(7) Uani 1 1 d . . .
H3 H 0.2717 0.5439 -0.2330 0.026 Uiso 1 1 calc R . .
C4 C 0.27473(13) 0.51797(14) 0.0351(4) 0.0237(7) Uani 1 1 d . . .
H4 H 0.2970 0.5483 0.0907 0.028 Uiso 1 1 calc R . .
C5 C 0.25033(14) 0.46832(14) 0.1208(4) 0.0246(7) Uani 1 1 d . . .
H5 H 0.2532 0.4592 0.2428 0.030 Uiso 1 1 calc R . .
C6 C 0.20029(14) 0.44624(15) -0.3427(4) 0.0252(7) Uani 1 1 d . . .
H6 H 0.1768 0.4115 -0.3442 0.030 Uiso 1 1 calc R . .
C7 C 0.22549(12) 0.33223(12) 0.0167(4) 0.0174(6) Uani 1 1 d . . .
C8 C 0.28526(13) 0.33263(12) -0.0168(4) 0.0207(6) Uani 1 1 d . . .
C9 C 0.31457(13) 0.27783(12) -0.0137(4) 0.0225(6) Uani 1 1 d . . .
H9 H 0.3559 0.2782 -0.0381 0.027 Uiso 1 1 calc R . .
C11 C 0.23085(13) 0.22673(13) 0.0547(4) 0.0184(6) Uani 1 1 d . . .
C12 C 0.20341(13) 0.17223(13) 0.0931(4) 0.0207(6) Uani 1 1 d . . .
H12 H 0.2259 0.1368 0.0930 0.025 Uiso 1 1 calc R . .
C13 C 0.14404(13) 0.17083(13) 0.1305(4) 0.0203(7) Uani 1 1 d . . .
C14 C 0.10880(14) 0.22218(14) 0.1299(4) 0.0215(7) Uani 1 1 d . . .
H14 H 0.0676 0.2200 0.1551 0.026 Uiso 1 1 calc R . .
C15 C 0.13469(13) 0.27491(13) 0.0925(4) 0.0201(6) Uani 1 1 d . . .
H15 H 0.1112 0.3097 0.0919 0.024 Uiso 1 1 calc R . .
C16 C 0.19592(13) 0.27892(12) 0.0547(4) 0.0161(6) Uani 1 1 d . . .
C17 C 0.09957(14) 0.52728(15) -0.0888(5) 0.0310(8) Uani 1 1 d . . .
H17 H 0.0824 0.5097 -0.1903 0.037 Uiso 1 1 calc R . .
C18 C 0.13024(15) 0.58234(15) -0.0827(5) 0.0298(8) Uani 1 1 d . . .
H18 H 0.1369 0.6080 -0.1797 0.036 Uiso 1 1 calc R . .
C19 C 0.14882(14) 0.59201(14) 0.0922(5) 0.0279(8) Uani 1 1 d . . .
H19 H 0.1703 0.6253 0.1333 0.033 Uiso 1 1 calc R . .
C20 C 0.12994(15) 0.54353(16) 0.1969(5) 0.0316(8) Uani 1 1 d . . .
H20 H 0.1365 0.5387 0.3198 0.038 Uiso 1 1 calc R . .
C21 C 0.09952(14) 0.50376(16) 0.0847(5) 0.0328(8) Uani 1 1 d . . .
H21 H 0.0820 0.4675 0.1196 0.039 Uiso 1 1 calc R . .
N10 N 0.29056(11) 0.22604(11) 0.0196(4) 0.0233(6) Uani 1 1 d . . .
O1 O 0.19061(9) 0.38208(8) 0.0181(3) 0.0236(5) Uani 1 1 d . . .
O2 O 0.20545(11) 0.47345(11) -0.4788(3) 0.0374(6) Uani 1 1 d . . .
Cl1 Cl 0.10961(4) 0.10443(4) 0.18412(12) 0.02793(18) Uani 1 1 d . . .
Fe1 Fe 0.184336(19) 0.514981(17) -0.00159(6) 0.01929(10) Uani 1 1 d . . .
C22 C 0.05177(13) 0.74125(15) 0.4579(4) 0.0227(7) Uani 1 1 d . . .
C23 C 0.08637(12) 0.71484(14) 0.5963(4) 0.0198(6) Uani 1 1 d . . .
C24 C 0.06034(14) 0.72660(16) 0.7608(4) 0.0228(7) Uani 1 1 d . . .
H24 H 0.0748 0.7147 0.8730 0.027 Uiso 1 1 calc R . .
C25 C 0.00802(14) 0.75995(15) 0.7267(4) 0.0246(7) Uani 1 1 d . . .
H25 H -0.0188 0.7739 0.8136 0.030 Uiso 1 1 calc R . .
C26 C 0.00244(14) 0.76895(14) 0.5434(4) 0.0231(7) Uani 1 1 d . . .
H26 H -0.0287 0.7898 0.4865 0.028 Uiso 1 1 calc R . .
C27 C 0.06232(15) 0.73331(18) 0.2708(4) 0.0298(8) Uani 1 1 d . . .
H27 H 0.0937 0.7079 0.2365 0.036 Uiso 1 1 calc R . .
C28 C 0.18739(13) 0.72139(13) 0.5322(4) 0.0192(6) Uani 1 1 d . . .
C29 C 0.18657(14) 0.78135(14) 0.5429(4) 0.0239(7) Uani 1 1 d . . .
H29 H 0.1517 0.8018 0.5776 0.029 Uiso 1 1 calc R . .
C30 C 0.23887(13) 0.81208(14) 0.5010(5) 0.0256(7) Uani 1 1 d . . .
H30 H 0.2381 0.8538 0.5133 0.031 Uiso 1 1 calc R . .
C32 C 0.28940(13) 0.72779(14) 0.4374(4) 0.0198(6) Uani 1 1 d . . .
C33 C 0.34213(13) 0.70018(15) 0.3806(4) 0.0228(7) Uani 1 1 d . . .
H33 H 0.3753 0.7233 0.3467 0.027 Uiso 1 1 calc R . .
C34 C 0.34508(13) 0.63996(16) 0.3749(4) 0.0245(7) Uani 1 1 d . . .
C35 C 0.29719(13) 0.60350(15) 0.4237(4) 0.0247(7) Uani 1 1 d . . .
H35 H 0.3009 0.5618 0.4215 0.030 Uiso 1 1 calc R . .
C36 C 0.24501(13) 0.62973(14) 0.4744(4) 0.0233(7) Uani 1 1 d . . .
H36 H 0.2119 0.6059 0.5050 0.028 Uiso 1 1 calc R . .
C37 C 0.24004(12) 0.69194(13) 0.4816(4) 0.0194(6) Uani 1 1 d . . .
C38 C -0.01759(14) 0.60476(17) 0.7216(5) 0.0304(8) Uani 1 1 d . . .
H38 H -0.0042 0.5933 0.8354 0.036 Uiso 1 1 calc R . .
C39 C -0.06917(14) 0.63817(16) 0.6841(5) 0.0296(8) Uani 1 1 d . . .
H39 H -0.0963 0.6532 0.7686 0.036 Uiso 1 1 calc R . .
C40 C -0.07325(13) 0.64522(15) 0.5006(5) 0.0282(7) Uani 1 1 d . . .
H40 H -0.1037 0.6657 0.4393 0.034 Uiso 1 1 calc R . .
C41 C -0.02374(15) 0.61624(16) 0.4224(5) 0.0313(8) Uani 1 1 d . . .
H41 H -0.0152 0.6140 0.2998 0.038 Uiso 1 1 calc R . .
C42 C 0.01046(14) 0.59145(15) 0.5598(5) 0.0336(9) Uani 1 1 d . . .
H42 H 0.0461 0.5696 0.5458 0.040 Uiso 1 1 calc R . .
N31 N 0.28870(11) 0.78813(12) 0.4463(4) 0.0237(6) Uani 1 1 d . . .
O3 O 0.13982(8) 0.68528(10) 0.5665(3) 0.0216(5) Uani 1 1 d . . .
O4 O 0.03381(11) 0.75693(14) 0.1549(3) 0.0444(7) Uani 1 1 d . . .
Cl2 Cl 0.41040(3) 0.60572(4) 0.30713(13) 0.0351(2) Uani 1 1 d . . .
Fe2 Fe 0.004462(18) 0.68068(2) 0.59418(6) 0.02031(11) Uani 1 1 d . . .
C43 C 0.4235(7) 0.4405(7) -0.095(2) 0.107(2) Uiso 0.494(8) 1 d PD A 1
H43A H 0.4625 0.4425 -0.0377 0.161 Uiso 0.494(8) 1 calc PR A 1
H43B H 0.4043 0.4032 -0.0636 0.161 Uiso 0.494(8) 1 calc PR A 1
H43C H 0.3990 0.4735 -0.0540 0.161 Uiso 0.494(8) 1 calc PR A 1
C44 C 0.4312(9) 0.4441(14) -0.297(2) 0.201(5) Uiso 0.494(8) 1 d PD A 1
H44A H 0.4533 0.4812 -0.3171 0.241 Uiso 0.494(8) 1 calc PR A 1
H44B H 0.4591 0.4119 -0.3263 0.241 Uiso 0.494(8) 1 calc PR A 1
C45 C 0.3846(9) 0.4424(15) -0.4438(17) 0.201(5) Uiso 0.494(8) 1 d PD A 1
H45A H 0.3540 0.4156 -0.3958 0.241 Uiso 0.494(8) 1 calc PR A 1
H45B H 0.3668 0.4823 -0.4387 0.241 Uiso 0.494(8) 1 calc PR A 1
C46 C 0.3843(8) 0.4285(12) -0.638(2) 0.201(5) Uiso 0.494(8) 1 d PD A 1
H46A H 0.3518 0.4537 -0.6831 0.241 Uiso 0.494(8) 1 calc PR A 1
H46B H 0.3684 0.3878 -0.6411 0.241 Uiso 0.494(8) 1 calc PR A 1
C47 C 0.4286(7) 0.4289(7) -0.788(2) 0.107(2) Uiso 0.494(8) 1 d PD A 1
H47A H 0.4090 0.4158 -0.8967 0.161 Uiso 0.494(8) 1 calc PR A 1
H47B H 0.4614 0.4021 -0.7605 0.161 Uiso 0.494(8) 1 calc PR A 1
H47C H 0.4439 0.4689 -0.8047 0.161 Uiso 0.494(8) 1 calc PR A 1
C43B C 0.4437(7) 0.4011(7) 0.0337(19) 0.107(2) Uiso 0.506(8) 1 d PD A 2
H43D H 0.4485 0.4326 0.1209 0.161 Uiso 0.506(8) 1 calc PR A 2
H43E H 0.4750 0.3716 0.0498 0.161 Uiso 0.506(8) 1 calc PR A 2
H43F H 0.4049 0.3824 0.0495 0.161 Uiso 0.506(8) 1 calc PR A 2
C44B C 0.4477(11) 0.4264(11) -0.147(2) 0.201(5) Uiso 0.506(8) 1 d PD A 2
H44C H 0.4396 0.4689 -0.1301 0.241 Uiso 0.506(8) 1 calc PR A 2
H44D H 0.4904 0.4238 -0.1765 0.241 Uiso 0.506(8) 1 calc PR A 2
C45B C 0.4179(11) 0.4121(11) -0.3122(17) 0.201(5) Uiso 0.506(8) 1 d PD A 2
H45C H 0.4326 0.3720 -0.3400 0.241 Uiso 0.506(8) 1 calc PR A 2
H45D H 0.3761 0.4066 -0.2763 0.241 Uiso 0.506(8) 1 calc PR A 2
C46B C 0.4132(9) 0.4400(12) -0.484(2) 0.201(5) Uiso 0.506(8) 1 d PD A 2
H46C H 0.3699 0.4394 -0.5057 0.241 Uiso 0.506(8) 1 calc PR A 2
H46D H 0.4225 0.4817 -0.4573 0.241 Uiso 0.506(8) 1 calc PR A 2
C47B C 0.4366(7) 0.4332(7) -0.658(2) 0.107(2) Uiso 0.506(8) 1 d PD A 2
H47D H 0.4191 0.4630 -0.7361 0.161 Uiso 0.506(8) 1 calc PR A 2
H47E H 0.4272 0.3938 -0.7026 0.161 Uiso 0.506(8) 1 calc PR A 2
H47F H 0.4798 0.4384 -0.6550 0.161 Uiso 0.506(8) 1 calc PR A 2

loop_
_atom_site_aniso_label
_atom_site_aniso_U_11
_atom_site_aniso_U_22
_atom_site_aniso_U_33
_atom_site_aniso_U_23
_atom_site_aniso_U_13
_atom_site_aniso_U_12
C1 0.0235(15) 0.0131(14) 0.0277(17) 0.0042(15) 0.0020(15) 0.0028(11)
C2 0.0212(15) 0.0157(15) 0.0239(16) 0.0000(13) 0.0032(13) 0.0010(12)
C3 0.0232(15) 0.0144(16) 0.0267(17) 0.0019(13) 0.0047(13) -0.0002(12)
C4 0.0223(15) 0.0197(15) 0.0291(18) -0.0059(14) -0.0035(13) 0.0014(12)
C5 0.0275(17) 0.0256(18) 0.0208(17) 0.0021(14) 0.0004(13) 0.0086(13)
C6 0.0252(17) 0.0227(17) 0.0279(19) -0.0021(14) 0.0026(14) -0.0022(13)
C7 0.0231(14) 0.0161(14) 0.0132(14) 0.0022(12) 0.0002(13) 0.0061(11)
C8 0.0233(15) 0.0182(14) 0.0205(16) 0.0006(13) 0.0010(14) 0.0016(11)
C9 0.0195(14) 0.0209(14) 0.0272(16) 0.0024(14) 0.0046(15) 0.0026(12)
C11 0.0203(15) 0.0181(15) 0.0166(15) -0.0001(12) 0.0020(12) 0.0032(12)
C12 0.0244(15) 0.0143(14) 0.0236(16) -0.0008(13) -0.0017(13) 0.0028(12)
C13 0.0255(15) 0.0172(16) 0.0181(16) 0.0028(13) -0.0033(12) -0.0023(12)
C14 0.0205(15) 0.0248(17) 0.0194(16) 0.0024(13) -0.0007(13) 0.0003(13)
C15 0.0214(15) 0.0214(16) 0.0174(15) 0.0041(13) 0.0034(13) 0.0072(12)
C16 0.0214(15) 0.0144(14) 0.0125(14) 0.0018(11) -0.0004(11) 0.0018(12)
C17 0.0233(17) 0.0235(18) 0.046(2) 0.0010(17) -0.0081(16) 0.0051(13)
C18 0.0291(17) 0.0224(17) 0.038(2) 0.0091(16) 0.0028(17) 0.0084(14)
C19 0.0252(16) 0.0157(16) 0.043(2) -0.0029(16) 0.0071(17) 0.0059(13)
C20 0.0308(18) 0.0323(19) 0.0316(19) 0.0015(17) 0.0117(16) 0.0089(15)
C21 0.0251(16) 0.0221(17) 0.051(2) 0.0090(18) 0.0081(16) 0.0019(14)
N10 0.0192(12) 0.0195(13) 0.0313(16) -0.0007(12) 0.0007(12) 0.0026(10)
O1 0.0232(10) 0.0132(9) 0.0344(13) 0.0042(10) 0.0058(11) 0.0052(8)
O2 0.0501(15) 0.0426(14) 0.0196(12) 0.0027(12) 0.0009(11) -0.0091(12)
Cl1 0.0276(4) 0.0208(4) 0.0354(4) 0.0053(4) -0.0014(4) -0.0057(3)
Fe1 0.0234(2) 0.0134(2) 0.0210(2) 0.00125(19) 0.0006(2) 0.00236(16)
C22 0.0136(14) 0.0352(19) 0.0193(17) 0.0043(13) 0.0053(12) -0.0003(13)
C23 0.0113(13) 0.0270(16) 0.0212(16) 0.0026(14) -0.0007(13) -0.0006(12)
C24 0.0183(15) 0.0303(19) 0.0197(16) 0.0003(14) -0.0009(13) -0.0019(14)
C25 0.0223(16) 0.0288(18) 0.0227(16) -0.0032(14) 0.0037(14) -0.0011(14)
C26 0.0151(14) 0.0306(17) 0.0237(16) 0.0033(13) 0.0020(13) 0.0019(13)
C27 0.0223(17) 0.046(2) 0.0206(18) 0.0024(16) 0.0056(14) 0.0073(16)
C28 0.0124(13) 0.0286(16) 0.0167(16) 0.0057(12) -0.0020(12) -0.0014(12)
C29 0.0157(14) 0.0300(17) 0.0259(18) 0.0021(13) -0.0019(13) 0.0015(13)
C30 0.0223(15) 0.0244(16) 0.0302(17) 0.0085(17) -0.0027(15) -0.0012(12)
C32 0.0173(14) 0.0267(16) 0.0153(15) -0.0020(12) -0.0038(12) -0.0012(12)
C33 0.0156(14) 0.0353(18) 0.0176(16) -0.0007(14) -0.0022(12) -0.0047(13)
C34 0.0180(15) 0.0382(19) 0.0173(16) -0.0065(14) -0.0009(12) 0.0050(14)
C35 0.0238(16) 0.0268(17) 0.0236(16) -0.0058(15) -0.0006(14) -0.0002(13)
C36 0.0196(15) 0.0286(17) 0.0216(18) -0.0002(14) -0.0013(13) -0.0042(13)
C37 0.0158(13) 0.0269(16) 0.0155(15) 0.0010(13) -0.0025(12) -0.0012(11)
C38 0.0242(17) 0.038(2) 0.0287(18) 0.0068(16) -0.0002(14) -0.0054(15)
C39 0.0177(15) 0.040(2) 0.0315(19) -0.0040(17) 0.0047(15) -0.0076(14)
C40 0.0173(15) 0.0362(18) 0.0311(18) -0.0014(18) -0.0026(15) -0.0021(13)
C41 0.0260(16) 0.039(2) 0.0287(18) -0.0097(17) -0.0016(15) -0.0080(15)
C42 0.0193(16) 0.0262(18) 0.055(2) -0.0030(16) 0.0028(16) -0.0032(13)
N31 0.0152(12) 0.0289(15) 0.0270(16) 0.0053(12) -0.0001(11) -0.0049(11)
O3 0.0117(9) 0.0268(12) 0.0262(12) 0.0070(10) 0.0016(8) 0.0004(9)
O4 0.0289(13) 0.082(2) 0.0224(14) 0.0130(14) 0.0022(11) 0.0196(14)
Cl2 0.0209(4) 0.0442(5) 0.0402(5) -0.0121(4) 0.0074(4) 0.0038(4)
Fe2 0.0120(2) 0.0303(2) 0.0186(2) -0.0006(2) 0.00111(18) -0.00123(18)

loop_
_atom_type_symbol
_atom_type_description
_atom_type_scat_dispersion_real
_atom_type_scat_dispersion_imag
_atom_type_scat_source
C C 0.0033 0.0016 'International Tables Vol C Tables 4.2.6.8 and 6.1.1.4'
H H 0.0000 0.0000 'International Tables Vol C Tables 4.2.6.8 and 6.1.1.4'
N N 0.0061 0.0033 'International Tables Vol C Tables 4.2.6.8 and 6.1.1.4'
O O 0.0106 0.0060 'International Tables Vol C Tables 4.2.6.8 and 6.1.1.4'
Cl Cl 0.1484 0.1585 'International Tables Vol C Tables 4.2.6.8 and 6.1.1.4'
Fe Fe 0.3463 0.8444 'International Tables Vol C Tables 4.2.6.8 and 6.1.1.4'

loop_
_geom_angle_atom_site_label_1
_geom_angle_atom_site_label_2
_geom_angle_atom_site_label_3
_geom_angle
O1 C1 C5 126.4(3)
O1 C1 C2 124.1(3)
C5 C1 C2 109.5(3)
O1 C1 Fe1 125.1(2)
C5 C1 Fe1 71.58(18)
C2 C1 Fe1 70.27(16)
C3 C2 C6 126.3(3)
C3 C2 C1 105.7(3)
C6 C2 C1 127.6(3)
C3 C2 Fe1 69.96(18)
C6 C2 Fe1 121.5(2)
C1 C2 Fe1 67.62(17)
C4 C3 C2 108.4(3)
C4 C3 Fe1 70.34(18)
C2 C3 Fe1 69.05(17)
C4 C3 H3 125.8
C2 C3 H3 125.8
Fe1 C3 H3 126.4
C5 C4 C3 109.3(3)
C5 C4 Fe1 69.49(18)
C3 C4 Fe1 69.28(17)
C5 C4 H4 125.4
C3 C4 H4 125.4
Fe1 C4 H4 127.5
C1 C5 C4 107.1(3)
C1 C5 Fe1 67.69(17)
C4 C5 Fe1 70.33(18)
C1 C5 H5 126.4
C4 C5 H5 126.4
Fe1 C5 H5 127.1
O2 C6 C2 124.2(3)
O2 C6 H6 117.9
C2 C6 H6 117.9
C8 C7 O1 123.9(3)
C8 C7 C16 120.6(3)
O1 C7 C16 115.5(2)
C7 C8 C9 116.9(3)
N10 C9 C8 126.6(3)
N10 C9 H9 116.7
C8 C9 H9 116.7
N10 C11 C12 117.4(3)
N10 C11 C16 123.6(3)
C12 C11 C16 119.0(3)
C13 C12 C11 119.5(3)
C13 C12 H12 120.3
C11 C12 H12 120.3
C12 C13 C14 122.1(3)
C12 C13 Cl1 120.3(2)
C14 C13 Cl1 117.6(2)
C15 C14 C13 119.0(3)
C15 C14 H14 120.5
C13 C14 H14 120.5
C14 C15 C16 121.2(3)
C14 C15 H15 119.4
C16 C15 H15 119.4
C7 C16 C15 124.0(3)
C7 C16 C11 116.8(3)
C15 C16 C11 119.2(3)
C21 C17 C18 107.4(3)
C21 C17 Fe1 69.48(19)
C18 C17 Fe1 69.82(19)
C21 C17 H17 126.3
C18 C17 H17 126.3
Fe1 C17 H17 126.0
C19 C18 C17 108.1(3)
C19 C18 Fe1 69.9(2)
C17 C18 Fe1 69.34(18)
C19 C18 H18 125.9
C17 C18 H18 125.9
Fe1 C18 H18 126.4
C18 C19 C20 108.4(3)
C18 C19 Fe1 69.9(2)
C20 C19 Fe1 69.63(18)
C18 C19 H19 125.8
C20 C19 H19 125.8
Fe1 C19 H19 126.2
C21 C20 C19 107.6(3)
C21 C20 Fe1 69.4(2)
C19 C20 Fe1 69.8(2)
C21 C20 H20 126.2
C19 C20 H20 126.2
Fe1 C20 H20 126.2
C20 C21 C17 108.5(3)
C20 C21 Fe1 70.03(19)
C17 C21 Fe1 69.82(19)
C20 C21 H21 125.8
C17 C21 H21 125.8
Fe1 C21 H21 126.0
C9 N10 C11 115.5(3)
C7 O1 C1 115.0(2)
C1 Fe1 C2 42.12(13)
C1 Fe1 C21 106.39(13)
C2 Fe1 C21 126.02(14)
C1 Fe1 C17 120.12(13)
C2 Fe1 C17 108.17(15)
C21 Fe1 C17 40.70(15)
C1 Fe1 C3 69.11(12)
C2 Fe1 C3 40.99(12)
C21 Fe1 C3 164.71(14)
C17 Fe1 C3 127.86(15)
C1 Fe1 C20 123.71(14)
C2 Fe1 C20 162.80(13)
C21 Fe1 C20 40.59(15)
C17 Fe1 C20 68.50(16)
C3 Fe1 C20 154.06(14)
C1 Fe1 C5 40.73(13)
C2 Fe1 C5 69.73(14)
C21 Fe1 C5 118.21(14)
C17 Fe1 C5 153.85(14)
C3 Fe1 C5 68.56(13)
C20 Fe1 C5 105.43(14)
C1 Fe1 C19 161.22(15)
C2 Fe1 C19 155.46(14)
C21 Fe1 C19 68.14(14)
C17 Fe1 C19 68.28(14)
C3 Fe1 C19 120.77(13)
C20 Fe1 C19 40.60(14)
C5 Fe1 C19 124.55(15)
C1 Fe1 C18 156.36(15)
C2 Fe1 C18 121.15(15)
C21 Fe1 C18 68.28(14)
C17 Fe1 C18 40.84(14)
C3 Fe1 C18 109.63(13)
C20 Fe1 C18 68.15(15)
C5 Fe1 C18 162.46(14)
C19 Fe1 C18 40.20(15)
C1 Fe1 C4 67.99(12)
C2 Fe1 C4 68.64(12)
C21 Fe1 C4 152.94(14)
C17 Fe1 C4 165.10(14)
C3 Fe1 C4 40.38(13)
C20 Fe1 C4 118.95(14)
C5 Fe1 C4 40.18(13)
C19 Fe1 C4 108.20(13)
C18 Fe1 C4 127.29(13)
C26 C22 C23 105.9(3)
C26 C22 C27 128.7(3)
C23 C22 C27 125.0(3)
C26 C22 Fe2 69.90(17)
C23 C22 Fe2 68.36(17)
C27 C22 Fe2 120.2(3)
O3 C23 C24 126.5(3)
O3 C23 C22 123.4(3)
C24 C23 C22 110.0(3)
O3 C23 Fe2 127.5(2)
C24 C23 Fe2 72.22(18)
C22 C23 Fe2 69.79(17)
C23 C24 C25 106.6(3)
C23 C24 Fe2 67.44(18)
C25 C24 Fe2 69.57(18)
C23 C24 H24 126.7
C25 C24 H24 126.7
Fe2 C24 H24 127.8
C26 C25 C24 109.3(3)
C26 C25 Fe2 69.04(19)
C24 C25 Fe2 70.02(19)
C26 C25 H25 125.4
C24 C25 H25 125.4
Fe2 C25 H25 127.2
C25 C26 C22 108.3(3)
C25 C26 Fe2 70.73(19)
C22 C26 Fe2 68.77(18)
C25 C26 H26 125.9
C22 C26 H26 125.9
Fe2 C26 H26 126.2
O4 C27 C22 124.5(3)
O4 C27 H27 117.7
C22 C27 H27 117.7
C29 C28 O3 124.9(3)
C29 C28 C37 119.9(3)
O3 C28 C37 115.2(3)
C28 C29 C30 118.0(3)
C28 C29 H29 121.0
C30 C29 H29 121.0
N31 C30 C29 125.7(3)
N31 C30 H30 117.1
C29 C30 H30 117.1
N31 C32 C33 117.9(3)
N31 C32 C37 123.5(3)
C33 C32 C37 118.7(3)
C34 C33 C32 119.6(3)
C34 C33 H33 120.2
C32 C33 H33 120.2
C33 C34 C35 122.7(3)
C33 C34 Cl2 119.7(3)
C35 C34 Cl2 117.7(3)
C36 C35 C34 118.5(3)
C36 C35 H35 120.8
C34 C35 H35 120.8
C35 C36 C37 120.6(3)
C35 C36 H36 119.7
C37 C36 H36 119.7
C36 C37 C28 123.1(3)
C36 C37 C32 120.0(3)
C28 C37 C32 116.9(3)
C42 C38 C39 107.9(3)
C42 C38 Fe2 70.1(2)
C39 C38 Fe2 69.7(2)
C42 C38 H38 126.0
C39 C38 H38 126.0
Fe2 C38 H38 125.7
C40 C39 C38 108.3(3)
C40 C39 Fe2 70.6(2)
C38 C39 Fe2 69.53(19)
C40 C39 H39 125.9
C38 C39 H39 125.9
Fe2 C39 H39 125.6
C39 C40 C41 108.0(3)
C39 C40 Fe2 69.3(2)
C41 C40 Fe2 69.83(18)
C39 C40 H40 126.0
C41 C40 H40 126.0
Fe2 C40 H40 126.4
C42 C41 C40 107.7(3)
C42 C41 Fe2 69.3(2)
C40 C41 Fe2 69.6(2)
C42 C41 H41 126.1
C40 C41 H41 126.1
Fe2 C41 H41 126.5
C41 C42 C38 108.1(3)
C41 C42 Fe2 70.4(2)
C38 C42 Fe2 69.4(2)
C41 C42 H42 126.0
C38 C42 H42 126.0
Fe2 C42 H42 125.8
C30 N31 C32 116.0(3)
C28 O3 C23 114.8(2)
C23 Fe2 C22 41.85(12)
C23 Fe2 C38 123.26(13)
C22 Fe2 C38 160.97(13)
C23 Fe2 C39 158.74(14)
C22 Fe2 C39 157.20(14)
C38 Fe2 C39 40.73(14)
C23 Fe2 C26 69.07(12)
C22 Fe2 C26 41.33(12)
C38 Fe2 C26 156.10(13)
C39 Fe2 C26 120.60(14)
C23 Fe2 C42 108.80(13)
C22 Fe2 C42 124.85(14)
C38 Fe2 C42 40.54(15)
C39 Fe2 C42 68.21(14)
C26 Fe2 C42 161.61(14)
C23 Fe2 C40 160.16(14)
C22 Fe2 C40 122.62(14)
C38 Fe2 C40 67.96(14)
C39 Fe2 C40 40.10(14)
C26 Fe2 C40 107.43(13)
C42 Fe2 C40 68.00(13)
C23 Fe2 C41 124.36(14)
C22 Fe2 C41 108.75(14)
C38 Fe2 C41 67.96(15)
C39 Fe2 C41 67.92(15)
C26 Fe2 C41 124.78(14)
C42 Fe2 C41 40.30(15)
C40 Fe2 C41 40.55(14)
C23 Fe2 C25 67.86(13)
C22 Fe2 C25 68.69(13)
C38 Fe2 C25 121.04(14)
C39 Fe2 C25 106.33(14)
C26 Fe2 C25 40.23(12)
C42 Fe2 C25 157.34(15)
C40 Fe2 C25 122.87(13)
C41 Fe2 C25 160.01(14)
C23 Fe2 C24 40.34(13)
C22 Fe2 C24 69.42(13)
C38 Fe2 C24 106.55(14)
C39 Fe2 C24 122.08(14)
C26 Fe2 C24 68.56(13)
C42 Fe2 C24 122.43(14)
C40 Fe2 C24 158.23(13)
C41 Fe2 C24 158.95(14)
C25 Fe2 C24 40.42(13)
C44 C43 H43A 109.5
C44 C43 H43B 109.5
H43A C43 H43B 109.5
C44 C43 H43C 109.5
H43A C43 H43C 109.5
H43B C43 H43C 109.5
C45 C44 C43 130.0(12)
C45 C44 H44A 104.8
C43 C44 H44A 104.8
C45 C44 H44B 104.8
C43 C44 H44B 104.8
H44A C44 H44B 105.8
C46 C45 C44 136.0(12)
C46 C45 H45A 103.2
C44 C45 H45A 103.2
C46 C45 H45B 103.1
C44 C45 H45B 103.2
H45A C45 H45B 105.1
C45 C46 C47 137.0(12)
C45 C46 H46A 102.9
C47 C46 H46A 102.9
C45 C46 H46B 102.9
C47 C46 H46B 102.9
H46A C46 H46B 105.0
C46 C47 H47A 109.4
C46 C47 H47B 109.5
H47A C47 H47B 109.5
C46 C47 H47C 109.5
H47A C47 H47C 109.5
H47B C47 H47C 109.5
C44B C43B H43D 109.4
C44B C43B H43E 109.5
H43D C43B H43E 109.5
C44B C43B H43F 109.5
H43D C43B H43F 109.5
H43E C43B H43F 109.5
C45B C44B C43B 132.6(16)
C45B C44B H44C 104.1
C43B C44B H44C 104.1
C45B C44B H44D 104.0
C43B C44B H44D 104.0
H44C C44B H44D 105.5
C46B C45B C44B 135.1(19)
C46B C45B H45C 103.4
C44B C45B H45C 103.5
C46B C45B H45D 103.3
C44B C45B H45D 103.4
H45C C45B H45D 105.2
C47B C46B C45B 139(2)
C47B C46B H46C 102.3
C45B C46B H46C 102.3
C47B C46B H46D 102.4
C45B C46B H46D 102.3
H46C C46B H46D 104.9
C46B C47B H47D 109.5
C46B C47B H47E 109.5
H47D C47B H47E 109.5
C46B C47B H47F 109.4
H47D C47B H47F 109.5
H47E C47B H47F 109.5

loop_
_geom_bond_atom_site_label_1
_geom_bond_atom_site_label_2
_geom_bond_distance
C1 O1 1.390(3)
C1 C5 1.409(5)
C1 C2 1.449(4)
C1 Fe1 1.998(3)
C2 C3 1.429(4)
C2 C6 1.436(5)
C2 Fe1 2.034(3)
C3 C4 1.417(4)
C3 Fe1 2.046(3)
C3 H3 0.9500
C4 C5 1.411(5)
C4 Fe1 2.060(3)
C4 H4 0.9500
C5 Fe1 2.049(3)
C5 H5 0.9500
C6 O2 1.207(4)
C6 H6 0.9500
C7 C8 1.373(4)
C7 O1 1.377(3)
C7 C16 1.410(4)
C8 C9 1.408(4)
C9 N10 1.318(4)
C9 H9 0.9500
C11 N10 1.373(4)
C11 C12 1.412(4)
C11 C16 1.422(4)
C12 C13 1.370(4)
C12 H12 0.9500
C13 C14 1.410(4)
C13 Cl1 1.742(3)
C14 C15 1.360(4)
C14 H14 0.9500
C15 C16 1.414(4)
C15 H15 0.9500
C17 C21 1.419(5)
C17 C18 1.428(5)
C17 Fe1 2.043(3)
C17 H17 0.9500
C18 C19 1.408(5)
C18 Fe1 2.049(3)
C18 H18 0.9500
C19 C20 1.421(5)
C19 Fe1 2.049(3)
C19 H19 0.9500
C20 C21 1.417(5)
C20 Fe1 2.047(3)
C20 H20 0.9500
C21 Fe1 2.039(3)
C21 H21 0.9500
C22 C26 1.433(4)
C22 C23 1.439(4)
C22 C27 1.450(5)
C22 Fe2 2.023(3)
C23 O3 1.398(3)
C23 C24 1.405(5)
C23 Fe2 2.004(3)
C24 C25 1.426(5)
C24 Fe2 2.066(3)
C24 H24 0.9500
C25 C26 1.410(4)
C25 Fe2 2.060(3)
C25 H25 0.9500
C26 Fe2 2.038(3)
C26 H26 0.9500
C27 O4 1.213(4)
C27 H27 0.9500
C28 C29 1.362(4)
C28 O3 1.375(3)
C28 C37 1.416(4)
C29 C30 1.407(4)
C29 H29 0.9500
C30 N31 1.316(4)
C30 H30 0.9500
C32 N31 1.370(4)
C32 C33 1.412(4)
C32 C37 1.419(4)
C33 C34 1.367(5)
C33 H33 0.9500
C34 C35 1.410(5)
C34 Cl2 1.743(3)
C35 C36 1.374(4)
C35 H35 0.9500
C36 C37 1.416(4)
C36 H36 0.9500
C38 C42 1.413(5)
C38 C39 1.418(5)
C38 Fe2 2.036(4)
C38 H38 0.9500
C39 C40 1.404(5)
C39 Fe2 2.038(3)
C39 H39 0.9500
C40 C41 1.425(5)
C40 Fe2 2.056(3)
C40 H40 0.9500
C41 C42 1.413(5)
C41 Fe2 2.058(3)
C41 H41 0.9500
C42 Fe2 2.044(3)
C42 H42 0.9500
C43 C44 1.547(8)
C43 H43A 0.9800
C43 H43B 0.9800
C43 H43C 0.9800
C44 C45 1.532(10)
C44 H44A 0.9900
C44 H44B 0.9900
C45 C46 1.504(9)
C45 H45A 0.9900
C45 H45B 0.9900
C46 C47 1.517(10)
C46 H46A 0.9900
C46 H46B 0.9900
C47 H47A 0.9800
C47 H47B 0.9800
C47 H47C 0.9800
C43B C44B 1.490(8)
C43B H43D 0.9800
C43B H43E 0.9800
C43B H43F 0.9800
C44B C45B 1.457(10)
C44B H44C 0.9900
C44B H44D 0.9900
C45B C46B 1.454(10)
C45B H45C 0.9900
C45B H45D 0.9900
C46B C47B 1.429(10)
C46B H46C 0.9900
C46B H46D 0.9900
C47B H47D 0.9800
C47B H47E 0.9800
C47B H47F 0.9800

loop_
_geom_torsion_atom_site_label_1
_geom_torsion_atom_site_label_2
_geom_torsion_atom_site_label_3
_geom_torsion_atom_site_label_4
_geom_torsion
O1 C1 C2 C3 179.6(3)
C5 C1 C2 C3 -1.2(3)
Fe1 C1 C2 C3 59.9(2)
O1 C1 C2 C6 6.4(5)
C5 C1 C2 C6 -174.5(3)
Fe1 C1 C2 C6 -113.3(3)
O1 C1 C2 Fe1 119.7(3)
C5 C1 C2 Fe1 -61.1(2)
C6 C2 C3 C4 174.5(3)
C1 C2 C3 C4 1.1(3)
Fe1 C2 C3 C4 59.5(2)
C6 C2 C3 Fe1 115.0(3)
C1 C2 C3 Fe1 -58.4(2)
C2 C3 C4 C5 -0.7(4)
Fe1 C3 C4 C5 58.1(2)
C2 C3 C4 Fe1 -58.7(2)
O1 C1 C5 C4 179.9(3)
C2 C1 C5 C4 0.8(3)
Fe1 C1 C5 C4 -59.5(2)
O1 C1 C5 Fe1 -120.5(3)
C2 C1 C5 Fe1 60.3(2)
C3 C4 C5 C1 -0.1(4)
Fe1 C4 C5 C1 57.9(2)
C3 C4 C5 Fe1 -57.9(2)
C3 C2 C6 O2 4.5(5)
C1 C2 C6 O2 176.4(3)
Fe1 C2 C6 O2 91.7(4)
O1 C7 C8 C9 -179.9(3)
C16 C7 C8 C9 0.9(5)
C7 C8 C9 N10 -0.6(5)
N10 C11 C12 C13 179.4(3)
C16 C11 C12 C13 -0.4(5)
C11 C12 C13 C14 0.9(5)
C11 C12 C13 Cl1 -178.3(2)
C12 C13 C14 C15 -0.7(5)
Cl1 C13 C14 C15 178.5(2)
C13 C14 C15 C16 0.0(5)
C8 C7 C16 C15 179.3(3)
O1 C7 C16 C15 -0.1(4)
C8 C7 C16 C11 -0.5(4)
O1 C7 C16 C11 -179.8(3)
C14 C15 C16 C7 -179.4(3)
C14 C15 C16 C11 0.4(5)
N10 C11 C16 C7 -0.2(4)
C12 C11 C16 C7 179.6(3)
N10 C11 C16 C15 180.0(3)
C12 C11 C16 C15 -0.2(4)
C21 C17 C18 C19 0.3(4)
Fe1 C17 C18 C19 -59.3(2)
C21 C17 C18 Fe1 59.6(2)
C17 C18 C19 C20 -0.2(4)
Fe1 C18 C19 C20 -59.2(2)
C17 C18 C19 Fe1 59.0(2)
C18 C19 C20 C21 0.0(4)
Fe1 C19 C20 C21 -59.3(2)
C18 C19 C20 Fe1 59.3(2)
C19 C20 C21 C17 0.1(4)
Fe1 C20 C21 C17 -59.4(2)
C19 C20 C21 Fe1 59.6(2)
C18 C17 C21 C20 -0.2(4)
Fe1 C17 C21 C20 59.6(2)
C18 C17 C21 Fe1 -59.8(2)
C8 C9 N10 C11 -0.1(5)
C12 C11 N10 C9 -179.3(3)
C16 C11 N10 C9 0.5(4)
C8 C7 O1 C1 -3.1(4)
C16 C7 O1 C1 176.2(3)
C5 C1 O1 C7 -84.3(4)
C2 C1 O1 C7 94.7(3)
Fe1 C1 O1 C7 -176.6(2)
O1 C1 Fe1 C2 -118.4(4)
C5 C1 Fe1 C2 119.5(3)
O1 C1 Fe1 C21 7.7(3)
C5 C1 Fe1 C21 -114.4(2)
C2 C1 Fe1 C21 126.05(19)
O1 C1 Fe1 C17 -34.4(4)
C5 C1 Fe1 C17 -156.4(2)
C2 C1 Fe1 C17 84.0(2)
O1 C1 Fe1 C3 -156.9(3)
C5 C1 Fe1 C3 81.0(2)
C2 C1 Fe1 C3 -38.51(17)
O1 C1 Fe1 C20 48.6(4)
C5 C1 Fe1 C20 -73.5(2)
C2 C1 Fe1 C20 167.01(19)
O1 C1 Fe1 C5 122.1(4)
C2 C1 Fe1 C5 -119.5(3)
O1 C1 Fe1 C19 77.8(5)
C5 C1 Fe1 C19 -44.3(5)
C2 C1 Fe1 C19 -163.8(4)
O1 C1 Fe1 C18 -65.5(5)
C5 C1 Fe1 C18 172.4(3)
C2 C1 Fe1 C18 52.9(4)
O1 C1 Fe1 C4 159.6(3)
C5 C1 Fe1 C4 37.50(19)
C2 C1 Fe1 C4 -82.03(19)
C3 C2 Fe1 C1 -117.5(3)
C6 C2 Fe1 C1 121.4(3)
C3 C2 Fe1 C21 168.96(19)
C6 C2 Fe1 C21 47.9(3)
C1 C2 Fe1 C21 -73.5(2)
C3 C2 Fe1 C17 127.37(19)
C6 C2 Fe1 C17 6.3(3)
C1 C2 Fe1 C17 -115.11(19)
C6 C2 Fe1 C3 -121.0(3)
C1 C2 Fe1 C3 117.5(3)
C3 C2 Fe1 C20 -156.7(4)
C6 C2 Fe1 C20 82.2(6)
C1 C2 Fe1 C20 -39.2(5)
C3 C2 Fe1 C5 -80.27(19)
C6 C2 Fe1 C5 158.7(3)
C1 C2 Fe1 C5 37.25(18)
C3 C2 Fe1 C19 50.0(4)
C6 C2 Fe1 C19 -71.0(4)
C1 C2 Fe1 C19 167.5(3)
C3 C2 Fe1 C18 84.4(2)
C6 C2 Fe1 C18 -36.6(3)
C1 C2 Fe1 C18 -158.06(18)
C3 C2 Fe1 C4 -37.16(18)
C6 C2 Fe1 C4 -158.2(3)
C1 C2 Fe1 C4 80.36(19)
C20 C21 Fe1 C1 123.1(2)
C17 C21 Fe1 C1 -117.4(2)
C20 C21 Fe1 C2 165.2(2)
C17 C21 Fe1 C2 -75.3(2)
C20 C21 Fe1 C17 -119.5(3)
C20 C21 Fe1 C3 -166.4(4)
C17 C21 Fe1 C3 -46.9(6)
C17 C21 Fe1 C20 119.5(3)
C20 C21 Fe1 C5 80.7(2)
C17 C21 Fe1 C5 -159.78(19)
C20 C21 Fe1 C19 -37.9(2)
C17 C21 Fe1 C19 81.7(2)
C20 C21 Fe1 C18 -81.3(2)
C17 C21 Fe1 C18 38.2(2)
C20 C21 Fe1 C4 49.5(4)
C17 C21 Fe1 C4 169.0(3)
C21 C17 Fe1 C1 80.0(2)
C18 C17 Fe1 C1 -161.5(2)
C21 C17 Fe1 C2 124.6(2)
C18 C17 Fe1 C2 -116.9(2)
C18 C17 Fe1 C21 118.5(3)
C21 C17 Fe1 C3 165.9(2)
C18 C17 Fe1 C3 -75.6(3)
C21 C17 Fe1 C20 -37.5(2)
C18 C17 Fe1 C20 81.0(2)
C21 C17 Fe1 C5 43.7(4)
C18 C17 Fe1 C5 162.2(3)
C21 C17 Fe1 C19 -81.3(2)
C18 C17 Fe1 C19 37.2(2)
C21 C17 Fe1 C18 -118.5(3)
C21 C17 Fe1 C4 -160.3(5)
C18 C17 Fe1 C4 -41.8(6)
C4 C3 Fe1 C1 -80.2(2)
C2 C3 Fe1 C1 39.54(19)
C4 C3 Fe1 C2 -119.7(3)
C4 C3 Fe1 C21 -155.7(5)
C2 C3 Fe1 C21 -35.9(6)
C4 C3 Fe1 C17 167.26(19)
C2 C3 Fe1 C17 -73.0(2)
C4 C3 Fe1 C20 44.8(4)
C2 C3 Fe1 C20 164.5(3)
C4 C3 Fe1 C5 -36.36(19)
C2 C3 Fe1 C5 83.4(2)
C4 C3 Fe1 C19 82.0(2)
C2 C3 Fe1 C19 -158.3(2)
C4 C3 Fe1 C18 125.0(2)
C2 C3 Fe1 C18 -115.3(2)
C2 C3 Fe1 C4 119.7(3)
C21 C20 Fe1 C1 -75.1(2)
C19 C20 Fe1 C1 166.0(2)
C21 C20 Fe1 C2 -44.5(6)
C19 C20 Fe1 C2 -163.3(4)
C19 C20 Fe1 C21 -118.8(3)
C21 C20 Fe1 C17 37.6(2)
C19 C20 Fe1 C17 -81.3(2)
C21 C20 Fe1 C3 171.9(3)
C19 C20 Fe1 C3 53.0(4)
C21 C20 Fe1 C5 -115.6(2)
C19 C20 Fe1 C5 125.6(2)
C21 C20 Fe1 C19 118.8(3)
C21 C20 Fe1 C18 81.7(2)
C19 C20 Fe1 C18 -37.2(2)
C21 C20 Fe1 C4 -156.7(2)
C19 C20 Fe1 C4 84.4(2)
C4 C5 Fe1 C1 119.0(3)
C1 C5 Fe1 C2 -38.47(19)
C4 C5 Fe1 C2 80.53(19)
C1 C5 Fe1 C21 82.4(2)
C4 C5 Fe1 C21 -158.60(19)
C1 C5 Fe1 C17 51.7(4)
C4 C5 Fe1 C17 170.7(3)
C1 C5 Fe1 C3 -82.5(2)
C4 C5 Fe1 C3 36.53(18)
C1 C5 Fe1 C20 124.2(2)
C4 C5 Fe1 C20 -116.8(2)
C1 C5 Fe1 C19 164.15(19)
C4 C5 Fe1 C19 -76.9(2)
C1 C5 Fe1 C18 -169.9(4)
C4 C5 Fe1 C18 -50.9(5)
C1 C5 Fe1 C4 -119.0(3)
C18 C19 Fe1 C1 -158.2(4)
C20 C19 Fe1 C1 -38.5(5)
C18 C19 Fe1 C2 48.5(4)
C20 C19 Fe1 C2 168.2(3)
C18 C19 Fe1 C21 -81.8(2)
C20 C19 Fe1 C21 37.9(2)
C18 C19 Fe1 C17 -37.8(2)
C20 C19 Fe1 C17 81.9(2)
C18 C19 Fe1 C3 84.3(2)
C20 C19 Fe1 C3 -156.0(2)
C18 C19 Fe1 C20 -119.7(3)
C18 C19 Fe1 C5 168.21(19)
C20 C19 Fe1 C5 -72.1(2)
C20 C19 Fe1 C18 119.7(3)
C18 C19 Fe1 C4 126.8(2)
C20 C19 Fe1 C4 -113.5(2)
C19 C18 Fe1 C1 162.6(3)
C17 C18 Fe1 C1 43.2(4)
C19 C18 Fe1 C2 -158.68(19)
C17 C18 Fe1 C2 81.8(3)
C19 C18 Fe1 C21 81.4(2)
C17 C18 Fe1 C21 -38.1(2)
C19 C18 Fe1 C17 119.5(3)
C19 C18 Fe1 C3 -114.8(2)
C17 C18 Fe1 C3 125.7(2)
C19 C18 Fe1 C20 37.5(2)
C17 C18 Fe1 C20 -82.0(2)
C19 C18 Fe1 C5 -34.0(5)
C17 C18 Fe1 C5 -153.5(4)
C17 C18 Fe1 C19 -119.5(3)
C19 C18 Fe1 C4 -73.0(2)
C17 C18 Fe1 C4 167.6(2)
C5 C4 Fe1 C1 -38.0(2)
C3 C4 Fe1 C1 83.2(2)
C5 C4 Fe1 C2 -83.5(2)
C3 C4 Fe1 C2 37.71(18)
C5 C4 Fe1 C21 45.0(4)
C3 C4 Fe1 C21 166.2(3)
C5 C4 Fe1 C17 -163.8(5)
C3 C4 Fe1 C17 -42.6(6)
C5 C4 Fe1 C3 -121.2(3)
C5 C4 Fe1 C20 79.4(2)
C3 C4 Fe1 C20 -159.38(19)
C3 C4 Fe1 C5 121.2(3)
C5 C4 Fe1 C19 122.4(2)
C3 C4 Fe1 C19 -116.4(2)
C5 C4 Fe1 C18 162.9(2)
C3 C4 Fe1 C18 -75.9(2)
C26 C22 C23 O3 -177.5(3)
C27 C22 C23 O3 9.9(5)
Fe2 C22 C23 O3 122.3(3)
C26 C22 C23 C24 -1.1(4)
C27 C22 C23 C24 -173.8(3)
Fe2 C22 C23 C24 -61.3(2)
C26 C22 C23 Fe2 60.2(2)
C27 C22 C23 Fe2 -112.5(3)
O3 C23 C24 C25 177.3(3)
C22 C23 C24 C25 1.0(4)
Fe2 C23 C24 C25 -58.8(2)
O3 C23 C24 Fe2 -124.0(3)
C22 C23 C24 Fe2 59.8(2)
C23 C24 C25 C26 -0.5(4)
Fe2 C24 C25 C26 -58.0(2)
C23 C24 C25 Fe2 57.4(2)
C24 C25 C26 C22 -0.1(4)
Fe2 C25 C26 C22 -58.7(2)
C24 C25 C26 Fe2 58.6(2)
C23 C22 C26 C25 0.8(4)
C27 C22 C26 C25 173.0(4)
Fe2 C22 C26 C25 59.9(2)
C23 C22 C26 Fe2 -59.2(2)
C27 C22 C26 Fe2 113.1(4)
C26 C22 C27 O4 11.0(6)
C23 C22 C27 O4 -178.1(4)
Fe2 C22 C27 O4 98.5(4)
O3 C28 C29 C30 -179.1(3)
C37 C28 C29 C30 0.5(4)
C28 C29 C30 N31 2.3(5)
N31 C32 C33 C34 178.1(3)
C37 C32 C33 C34 -2.0(5)
C32 C33 C34 C35 0.0(5)
C32 C33 C34 Cl2 -179.3(2)
C33 C34 C35 C36 1.8(5)
Cl2 C34 C35 C36 -178.9(3)
C34 C35 C36 C37 -1.5(5)
C35 C36 C37 C28 179.8(3)
C35 C36 C37 C32 -0.5(5)
C29 C28 C37 C36 177.4(3)
O3 C28 C37 C36 -3.0(4)
C29 C28 C37 C32 -2.4(4)
O3 C28 C37 C32 177.2(3)
N31 C32 C37 C36 -177.9(3)
C33 C32 C37 C36 2.3(5)
N31 C32 C37 C28 1.9(5)
C33 C32 C37 C28 -178.0(3)
C42 C38 C39 C40 0.3(4)
Fe2 C38 C39 C40 60.2(3)
C42 C38 C39 Fe2 -59.9(2)
C38 C39 C40 C41 -0.2(4)
Fe2 C39 C40 C41 59.3(2)
C38 C39 C40 Fe2 -59.6(2)
C39 C40 C41 C42 0.1(4)
Fe2 C40 C41 C42 59.0(2)
C39 C40 C41 Fe2 -59.0(2)
C40 C41 C42 C38 0.1(4)
Fe2 C41 C42 C38 59.4(2)
C40 C41 C42 Fe2 -59.2(2)
C39 C38 C42 C41 -0.3(4)
Fe2 C38 C42 C41 -60.0(2)
C39 C38 C42 Fe2 59.7(2)
C29 C30 N31 C32 -2.8(5)
C33 C32 N31 C30 -179.5(3)
C37 C32 N31 C30 0.6(4)
C29 C28 O3 C23 6.7(4)
C37 C28 O3 C23 -172.9(3)
C24 C23 O3 C28 -100.4(4)
C22 C23 O3 C28 75.3(4)
Fe2 C23 O3 C28 164.4(2)
O3 C23 Fe2 C22 -117.1(4)
C24 C23 Fe2 C22 120.1(3)
O3 C23 Fe2 C38 47.0(3)
C24 C23 Fe2 C38 -75.8(2)
C22 C23 Fe2 C38 164.18(19)
O3 C23 Fe2 C39 82.6(5)
C24 C23 Fe2 C39 -40.2(5)
C22 C23 Fe2 C39 -160.3(4)
O3 C23 Fe2 C26 -156.1(3)
C24 C23 Fe2 C26 81.1(2)
C22 C23 Fe2 C26 -38.93(18)
O3 C23 Fe2 C42 4.5(3)
C24 C23 Fe2 C42 -118.3(2)
C22 C23 Fe2 C42 121.6(2)
O3 C23 Fe2 C40 -72.7(5)
C24 C23 Fe2 C40 164.5(4)
C22 C23 Fe2 C40 44.5(4)
O3 C23 Fe2 C41 -37.5(3)
C24 C23 Fe2 C41 -160.3(2)
C22 C23 Fe2 C41 79.6(2)
O3 C23 Fe2 C25 160.6(3)
C24 C23 Fe2 C25 37.7(2)
C22 C23 Fe2 C25 -82.31(19)
O3 C23 Fe2 C24 122.8(4)
C22 C23 Fe2 C24 -120.1(3)
C26 C22 Fe2 C23 -117.3(3)
C27 C22 Fe2 C23 118.9(3)
C26 C22 Fe2 C38 -161.6(4)
C23 C22 Fe2 C38 -44.3(5)
C27 C22 Fe2 C38 74.5(5)
C26 C22 Fe2 C39 44.3(4)
C23 C22 Fe2 C39 161.6(3)
C27 C22 Fe2 C39 -79.6(5)
C23 C22 Fe2 C26 117.3(3)
C27 C22 Fe2 C26 -123.8(3)
C26 C22 Fe2 C42 163.58(19)
C23 C22 Fe2 C42 -79.1(2)
C27 C22 Fe2 C42 39.7(3)
C26 C22 Fe2 C40 79.1(2)
C23 C22 Fe2 C40 -163.61(18)
C27 C22 Fe2 C40 -44.7(3)
C26 C22 Fe2 C41 121.75(19)
C23 C22 Fe2 C41 -121.0(2)
C27 C22 Fe2 C41 -2.1(3)
C26 C22 Fe2 C25 -37.13(18)
C23 C22 Fe2 C25 80.2(2)
C27 C22 Fe2 C25 -161.0(3)
C26 C22 Fe2 C24 -80.54(19)
C23 C22 Fe2 C24 36.76(18)
C27 C22 Fe2 C24 155.6(3)
C42 C38 Fe2 C23 -80.0(2)
C39 C38 Fe2 C23 161.2(2)
C42 C38 Fe2 C22 -46.1(5)
C39 C38 Fe2 C22 -165.0(4)
C42 C38 Fe2 C39 118.9(3)
C42 C38 Fe2 C26 164.8(3)
C39 C38 Fe2 C26 46.0(4)
C39 C38 Fe2 C42 -118.9(3)
C42 C38 Fe2 C40 81.5(2)
C39 C38 Fe2 C40 -37.4(2)
C42 C38 Fe2 C41 37.6(2)
C39 C38 Fe2 C41 -81.3(2)
C42 C38 Fe2 C25 -162.44(19)
C39 C38 Fe2 C25 78.7(2)
C42 C38 Fe2 C24 -120.9(2)
C39 C38 Fe2 C24 120.3(2)
C40 C39 Fe2 C23 -167.3(3)
C38 C39 Fe2 C23 -48.2(5)
C40 C39 Fe2 C22 48.3(5)
C38 C39 Fe2 C22 167.4(3)
C40 C39 Fe2 C38 -119.1(3)
C40 C39 Fe2 C26 80.7(2)
C38 C39 Fe2 C26 -160.2(2)
C40 C39 Fe2 C42 -81.3(2)
C38 C39 Fe2 C42 37.8(2)
C38 C39 Fe2 C40 119.1(3)
C40 C39 Fe2 C41 -37.7(2)
C38 C39 Fe2 C41 81.4(2)
C40 C39 Fe2 C25 122.0(2)
C38 C39 Fe2 C25 -118.9(2)
C40 C39 Fe2 C24 163.2(2)
C38 C39 Fe2 C24 -77.7(2)
C25 C26 Fe2 C23 -80.1(2)
C22 C26 Fe2 C23 39.41(18)
C25 C26 Fe2 C22 -119.5(3)
C25 C26 Fe2 C38 45.8(4)
C22 C26 Fe2 C38 165.3(3)
C25 C26 Fe2 C39 78.9(2)
C22 C26 Fe2 C39 -161.68(19)
C25 C26 Fe2 C42 -166.8(4)
C22 C26 Fe2 C42 -47.4(5)
C25 C26 Fe2 C40 120.6(2)
C22 C26 Fe2 C40 -119.90(19)
C25 C26 Fe2 C41 161.90(19)
C22 C26 Fe2 C41 -78.6(2)
C22 C26 Fe2 C25 119.5(3)
C25 C26 Fe2 C24 -36.66(19)
C22 C26 Fe2 C24 82.81(19)
C41 C42 Fe2 C23 -121.4(2)
C38 C42 Fe2 C23 119.6(2)
C41 C42 Fe2 C22 -77.5(2)
C38 C42 Fe2 C22 163.36(19)
C41 C42 Fe2 C38 119.1(3)
C41 C42 Fe2 C39 81.1(2)
C38 C42 Fe2 C39 -38.0(2)
C41 C42 Fe2 C26 -41.3(5)
C38 C42 Fe2 C26 -160.3(4)
C41 C42 Fe2 C40 37.7(2)
C38 C42 Fe2 C40 -81.3(2)
C38 C42 Fe2 C41 -119.1(3)
C41 C42 Fe2 C25 161.2(3)
C38 C42 Fe2 C25 42.1(4)
C41 C42 Fe2 C24 -163.8(2)
C38 C42 Fe2 C24 77.1(2)
C39 C40 Fe2 C23 166.4(3)
C41 C40 Fe2 C23 47.0(5)
C39 C40 Fe2 C22 -159.9(2)
C41 C40 Fe2 C22 80.7(2)
C39 C40 Fe2 C38 38.0(2)
C41 C40 Fe2 C38 -81.4(2)
C41 C40 Fe2 C39 -119.4(3)
C39 C40 Fe2 C26 -117.1(2)
C41 C40 Fe2 C26 123.5(2)
C39 C40 Fe2 C42 81.8(2)
C41 C40 Fe2 C42 -37.5(2)
C39 C40 Fe2 C41 119.4(3)
C39 C40 Fe2 C25 -75.7(3)
C41 C40 Fe2 C25 165.0(2)
C39 C40 Fe2 C24 -41.4(5)
C41 C40 Fe2 C24 -160.7(4)
C42 C41 Fe2 C23 78.3(2)
C40 C41 Fe2 C23 -162.5(2)
C42 C41 Fe2 C22 122.2(2)
C40 C41 Fe2 C22 -118.6(2)
C42 C41 Fe2 C38 -37.8(2)
C40 C41 Fe2 C38 81.4(2)
C42 C41 Fe2 C39 -81.9(2)
C40 C41 Fe2 C39 37.3(2)
C42 C41 Fe2 C26 165.33(19)
C40 C41 Fe2 C26 -75.5(2)
C40 C41 Fe2 C42 119.2(3)
C42 C41 Fe2 C40 -119.2(3)
C42 C41 Fe2 C25 -158.7(4)
C40 C41 Fe2 C25 -39.6(5)
C42 C41 Fe2 C24 40.9(5)
C40 C41 Fe2 C24 160.1(4)
C26 C25 Fe2 C23 83.3(2)
C24 C25 Fe2 C23 -37.68(19)
C26 C25 Fe2 C22 38.11(19)
C24 C25 Fe2 C22 -82.9(2)
C26 C25 Fe2 C38 -160.17(19)
C24 C25 Fe2 C38 78.8(2)
C26 C25 Fe2 C39 -118.4(2)
C24 C25 Fe2 C39 120.6(2)
C24 C25 Fe2 C26 -121.0(3)
C26 C25 Fe2 C42 169.2(3)
C24 C25 Fe2 C42 48.2(4)
C26 C25 Fe2 C40 -77.8(2)
C24 C25 Fe2 C40 161.2(2)
C26 C25 Fe2 C41 -48.3(5)
C24 C25 Fe2 C41 -169.3(4)
C26 C25 Fe2 C24 121.0(3)
C25 C24 Fe2 C23 119.0(3)
C23 C24 Fe2 C22 -38.09(19)
C25 C24 Fe2 C22 80.9(2)
C23 C24 Fe2 C38 122.3(2)
C25 C24 Fe2 C38 -118.7(2)
C23 C24 Fe2 C39 163.96(19)
C25 C24 Fe2 C39 -77.0(2)
C23 C24 Fe2 C26 -82.5(2)
C25 C24 Fe2 C26 36.50(19)
C23 C24 Fe2 C42 80.9(2)
C25 C24 Fe2 C42 -160.1(2)
C23 C24 Fe2 C40 -165.9(3)
C25 C24 Fe2 C40 -46.9(5)
C23 C24 Fe2 C41 50.8(5)
C25 C24 Fe2 C41 169.8(4)
C23 C24 Fe2 C25 -119.0(3)
C43 C44 C45 C46 -159(3)
C44 C45 C46 C47 -24(6)
C43B C44B C45B C46B 169(2)
C44B C45B C46B C47B 104(4)
